data_7213426
loop_
_publ_author_name
'Batsanov, Andrei S.'
'Davidson, Matthew G.'
'Fern\'andez, Ignacio'
'Howard, Judith A. K.'
'L\'opez-Ortiz, Fernando'
'Price, Richard D.'

_publ_section_title
;
 One pot synthesis of a chiral N-phosphine substituted iminophosphorane:
 X-ray structure and in situ NMR study
;
_journal_issue 24
_journal_name_full 'Journal of the Chemical Society, Perkin Transactions 1'
_journal_page_first 4237
_journal_paper_doi 10.1039/b005816p
_journal_year 2000
_chemical_formula_sum 'C30 H29 N P2'
_chemical_formula_weight 465.48
_chemical_name_systematic
; 
 ? 
;
_space_group_IT_number 14
_symmetry_cell_setting monoclinic
_symmetry_space_group_name_Hall '-P 2yn'
_symmetry_space_group_name_H-M 'P 1 21/n 1'
_atom_sites_solution_hydrogens difmap
_atom_sites_solution_primary direct
_atom_sites_solution_secondary difmap
_audit_creation_method SHELXL
_cell_angle_alpha 90.00
_cell_angle_beta 98.75(1)
_cell_angle_gamma 90.00
_cell_formula_units_Z 4
_cell_length_a 9.555(1)
_cell_length_b 10.182(1)
_cell_length_c 25.711(2)
_cell_measurement_reflns_used 407
_cell_measurement_temperature 150(2)
_cell_measurement_theta_max 30
_cell_measurement_theta_min 10
_cell_volume 2472.3(4)
_computing_cell_refinement 'Siemens SMART'
_computing_data_collection 'Siemens SMART'
_computing_data_reduction 'Siemens SAINT'
_computing_molecular_graphics SHELXTL
_computing_publication_material SHELXTL
_computing_structure_refinement 'SHELXL-93 (Sheldrick, 1993)'
_computing_structure_solution 'SHELXS-86 (Sheldrick, 1990)'
_diffrn_ambient_temperature 150(2)
_diffrn_measurement_device 'Siemens CCD area detector'
_diffrn_measurement_method '\w scans'
_diffrn_radiation_monochromator graphite
_diffrn_radiation_source 'fine-focus sealed tube'
_diffrn_radiation_type MoK\a
_diffrn_radiation_wavelength 0.71073
_diffrn_reflns_av_R_equivalents 0.0917
_diffrn_reflns_av_sigmaI/netI 0.0733
_diffrn_reflns_limit_h_max 11
_diffrn_reflns_limit_h_min -11
_diffrn_reflns_limit_k_max 10
_diffrn_reflns_limit_k_min -12
_diffrn_reflns_limit_l_max 30
_diffrn_reflns_limit_l_min -30
_diffrn_reflns_number 14385
_diffrn_reflns_theta_max 25.00
_diffrn_reflns_theta_min 1.60
_exptl_absorpt_coefficient_mu 0.195
_exptl_absorpt_correction_type none
_exptl_crystal_colour yellow
_exptl_crystal_density_diffrn 1.251
_exptl_crystal_description plate
_exptl_crystal_F_000 984
_exptl_crystal_size_max 0.3
_exptl_crystal_size_mid 0.2
_exptl_crystal_size_min 0.06
_refine_diff_density_max 0.306
_refine_diff_density_min -0.311
_refine_diff_density_rms 0.068
_refine_ls_extinction_method none
_refine_ls_goodness_of_fit_all 1.138
_refine_ls_goodness_of_fit_obs 1.192
_refine_ls_hydrogen_treatment 'refall, riding'
_refine_ls_matrix_type full
_refine_ls_number_parameters 334
_refine_ls_number_reflns 4252
_refine_ls_number_restraints 0
_refine_ls_restrained_S_all 1.240
_refine_ls_restrained_S_obs 1.192
_refine_ls_R_factor_all 0.1068
_refine_ls_R_factor_obs 0.0622
_refine_ls_shift/esd_max 0.000
_refine_ls_shift/esd_mean 0.000
_refine_ls_structure_factor_coef Fsqd
_refine_ls_weighting_details 'w=1/[\s^2^(Fo^2^)+4.8239P] where P=(Fo^2^+2Fc^2^)/3'
_refine_ls_weighting_scheme calc
_refine_ls_wR_factor_all 0.1336
_refine_ls_wR_factor_obs 0.1055
_reflns_number_observed 3030
_reflns_number_total 4358
_reflns_observed_criterion >2sigma(I)
_cod_data_source_file b005816psup1.cif
_cod_data_source_block RP1
_cod_depositor_comments
;
The following automatic conversions were performed:

'_refine_ls_weighting_scheme' value 'calc w=1/[\s^2^(Fo^2^)+4.8239P]
where P=(Fo^2^+2Fc^2^)/3' was changed to 'calc'. New tag
'_refine_ls_weighting_details' was created. The value of the new tag
was set to 'w=1/[\s^2^(Fo^2^)+4.8239P] where P=(Fo^2^+2Fc^2^)/3'.

Automatic conversion script
Id: cif_fix_values 3143 2015-03-26 13:38:13Z robertas 
;
_cod_original_sg_symbol_H-M P2(1)/n
_cod_database_code 7213426

loop_
_symmetry_equiv_pos_as_xyz
'x, y, z'
'-x+1/2, y+1/2, -z+1/2'
'-x, -y, -z'
'x-1/2, -y-1/2, z-1/2'

loop_
_atom_site_aniso_label
_atom_site_aniso_U_11
_atom_site_aniso_U_22
_atom_site_aniso_U_33
_atom_site_aniso_U_23
_atom_site_aniso_U_13
_atom_site_aniso_U_12
P1 0.0193(5) 0.0255(5) 0.0170(5) -0.0009(4) 0.0026(4) 0.0007(4)
P2 0.0200(5) 0.0291(6) 0.0202(5) -0.0032(4) 0.0011(4) 0.0021(4)
N 0.023(2) 0.033(2) 0.020(2) -0.0045(14) 0.0025(12) 0.0016(14)
C1 0.020(2) 0.026(2) 0.017(2) -0.001(2) 0.0030(14) 0.002(2)
C2 0.032(2) 0.043(3) 0.028(2) -0.002(2) 0.007(2) 0.014(2)
C3 0.042(3) 0.026(2) 0.023(2) -0.005(2) -0.004(2) 0.004(2)
C4 0.025(2) 0.028(2) 0.025(2) -0.001(2) 0.004(2) 0.001(2)
C5 0.032(2) 0.055(3) 0.028(2) 0.012(2) -0.003(2) -0.001(2)
C6 0.042(3) 0.027(2) 0.039(3) 0.004(2) 0.004(2) -0.003(2)
C11 0.018(2) 0.028(2) 0.022(2) 0.002(2) 0.000(2) 0.002(2)
C12 0.021(2) 0.039(2) 0.022(2) 0.001(2) 0.003(2) 0.000(2)
C13 0.022(2) 0.055(3) 0.025(2) 0.006(2) 0.004(2) -0.004(2)
C14 0.033(2) 0.039(3) 0.039(2) 0.008(2) -0.002(2) -0.012(2)
C15 0.041(2) 0.034(2) 0.027(2) 0.000(2) -0.001(2) -0.005(2)
C16 0.030(2) 0.034(2) 0.022(2) -0.001(2) 0.005(2) -0.002(2)
C21 0.018(2) 0.027(2) 0.016(2) -0.003(2) 0.0009(14) 0.000(2)
C22 0.024(2) 0.028(2) 0.021(2) 0.000(2) 0.005(2) -0.003(2)
C23 0.024(2) 0.033(2) 0.021(2) -0.001(2) -0.001(2) 0.004(2)
C24 0.019(2) 0.046(3) 0.023(2) -0.008(2) 0.002(2) 0.000(2)
C25 0.024(2) 0.034(2) 0.031(2) 0.003(2) 0.005(2) -0.007(2)
C26 0.027(2) 0.026(2) 0.029(2) 0.000(2) 0.004(2) -0.001(2)
C31 0.024(2) 0.023(2) 0.020(2) 0.004(2) -0.0015(15) 0.005(2)
C32 0.026(2) 0.026(2) 0.024(2) 0.002(2) 0.006(2) 0.002(2)
C33 0.045(3) 0.036(2) 0.026(2) 0.004(2) 0.011(2) 0.013(2)
C34 0.058(3) 0.027(2) 0.022(2) 0.001(2) -0.010(2) 0.011(2)
C35 0.042(3) 0.030(2) 0.035(2) 0.002(2) -0.011(2) -0.004(2)
C36 0.030(2) 0.033(2) 0.026(2) 0.003(2) -0.003(2) -0.002(2)
C41 0.027(2) 0.027(2) 0.021(2) -0.002(2) 0.008(2) -0.006(2)
C42 0.031(2) 0.033(2) 0.022(2) 0.001(2) 0.005(2) -0.001(2)
C43 0.045(3) 0.031(2) 0.032(2) 0.008(2) 0.005(2) 0.004(2)
C44 0.050(3) 0.024(2) 0.036(2) 0.001(2) 0.014(2) -0.007(2)
C45 0.037(2) 0.029(2) 0.026(2) 0.001(2) 0.007(2) -0.012(2)
C46 0.026(2) 0.030(2) 0.028(2) -0.001(2) 0.007(2) 0.000(2)

loop_
_atom_site_label
_atom_site_type_symbol
_atom_site_fract_x
_atom_site_fract_y
_atom_site_fract_z
_atom_site_U_iso_or_equiv
_atom_site_thermal_displace_type
_atom_site_occupancy
_atom_site_calc_flag
_atom_site_refinement_flags
P1 P 0.84834(9) 0.03514(10) 0.15074(3) 0.0206(2) Uani 1 d .
P2 P 0.71456(10) -0.05356(10) 0.04919(4) 0.0233(2) Uani 1 d .
N N 0.8461(3) -0.0555(3) 0.10114(11) 0.0254(7) Uani 1 d .
C1 C 0.9402(3) -0.0512(4) 0.20786(13) 0.0213(8) Uani 1 d .
C2 C 1.0567(5) -0.1431(4) 0.1957(2) 0.0341(10) Uani 1 d .
H2A H 1.0811(35) -0.1448(33) 0.1620(14) 0.021(9) Uiso 1 d .
H2B H 1.1431(40) -0.1487(36) 0.2250(15) 0.033(11) Uiso 1 d .
C3 C 0.9199(5) -0.1990(4) 0.2070(2) 0.0312(9) Uani 1 d .
H3A H 0.8608(35) -0.2321(33) 0.1790(14) 0.018(9) Uiso 1 d .
H3B H 0.9153(44) -0.2410(42) 0.2428(17) 0.054(13) Uiso 1 d .
C4 C 0.8023(4) 0.0134(4) -0.00339(14) 0.0258(9) Uani 1 d .
H4 H 0.8869(39) -0.0346(38) -0.0093(14) 0.034(10) Uiso 1 d .
C5 C 0.7134(5) 0.0692(5) -0.0519(2) 0.0388(11) Uani 1 d .
H5A H 0.7511(40) 0.0567(38) -0.0851(15) 0.038(11) Uiso 1 d .
H5B H 0.6107(44) 0.0665(39) -0.0540(15) 0.042(12) Uiso 1 d .
C6 C 0.7963(5) 0.1588(4) -0.0131(2) 0.0362(10) Uani 1 d .
H6A H 0.8851(46) 0.2032(43) -0.0228(16) 0.053(13) Uiso 1 d .
H6B H 0.7467(36) 0.2076(34) 0.0091(13) 0.018(9) Uiso 1 d .
C11 C 0.9460(4) 0.1866(4) 0.14601(13) 0.0228(8) Uani 1 d .
C12 C 1.0209(4) 0.1965(4) 0.10394(14) 0.0274(9) Uani 1 d .
H12 H 1.0179(4) 0.1261(4) 0.07954(14) 0.033 Uiso 1 d R
C13 C 1.0983(4) 0.3079(4) 0.09677(15) 0.0342(10) Uani 1 d .
H13 H 1.1503(4) 0.3125(4) 0.06814(15) 0.041 Uiso 1 d R
C14 C 1.1003(4) 0.4113(4) 0.1314(2) 0.0374(10) Uani 1 d .
H14 H 1.1520(4) 0.4885(4) 0.1258(2) 0.045 Uiso 1 d R
C15 C 1.0262(4) 0.4039(4) 0.17395(15) 0.0347(10) Uani 1 d .
H15 H 1.0290(4) 0.4752(4) 0.19792(15) 0.042 Uiso 1 d R
C16 C 0.9496(4) 0.2918(4) 0.18165(14) 0.0282(9) Uani 1 d .
H16 H 0.8994(4) 0.2863(4) 0.21075(14) 0.034 Uiso 1 d R
C21 C 0.6734(3) 0.0804(3) 0.16473(13) 0.0202(8) Uani 1 d .
C22 C 0.6124(4) 0.2020(4) 0.14967(13) 0.0245(8) Uani 1 d .
H22 H 0.6673(4) 0.2676(4) 0.13592(13) 0.029 Uiso 1 d R
C23 C 0.4709(4) 0.2272(4) 0.15450(14) 0.0265(9) Uani 1 d .
H23 H 0.4303(4) 0.3103(4) 0.14441(14) 0.032 Uiso 1 d R
C24 C 0.3900(4) 0.1307(4) 0.17400(14) 0.0292(9) Uani 1 d .
H24 H 0.2945(4) 0.1482(4) 0.17795(14) 0.035 Uiso 1 d R
C25 C 0.4498(4) 0.0090(4) 0.18798(14) 0.0294(9) Uani 1 d .
H25 H 0.3940(4) -0.0576(4) 0.20069(14) 0.035 Uiso 1 d R
C26 C 0.5899(4) -0.0165(4) 0.18306(14) 0.0271(9) Uani 1 d .
H26 H 0.6293(4) -0.1004(4) 0.19249(14) 0.033 Uiso 1 d R
C31 C 0.9615(4) 0.0193(3) 0.26014(13) 0.0225(8) Uani 1 d .
C32 C 0.8568(4) 0.0186(4) 0.29242(13) 0.0252(8) Uani 1 d .
H32 H 0.7700(4) -0.0258(4) 0.28113(13) 0.030 Uiso 1 d R
C33 C 0.8772(4) 0.0809(4) 0.34097(15) 0.0352(10) Uani 1 d .
H33 H 0.8043(4) 0.0787(4) 0.36227(15) 0.042 Uiso 1 d R
C34 C 1.0027(5) 0.1471(4) 0.3578(2) 0.0376(11) Uani 1 d .
H34 H 1.0165(5) 0.1909(4) 0.3908(2) 0.045 Uiso 1 calc R
C35 C 1.1077(5) 0.1492(4) 0.3262(2) 0.0374(10) Uani 1 d .
H35 H 1.1942(5) 0.1937(4) 0.3377(2) 0.045 Uiso 1 calc R
C36 C 1.0871(4) 0.0864(4) 0.27784(15) 0.0305(9) Uani 1 d .
H36 H 1.1599(4) 0.0876(4) 0.25649(15) 0.037 Uiso 1 d R
C41 C 0.7136(4) -0.2257(4) 0.02750(13) 0.0244(8) Uani 1 d .
C42 C 0.8149(4) -0.3191(4) 0.04780(14) 0.0286(9) Uani 1 d .
H42 H 0.8891(4) -0.2943(4) 0.07495(14) 0.034 Uiso 1 d R
C43 C 0.8080(4) -0.4470(4) 0.02873(15) 0.0358(10) Uani 1 d .
H43 H 0.8777(4) -0.5094(4) 0.04263(15) 0.043 Uiso 1 d R
C44 C 0.6994(4) -0.4833(4) -0.0106(2) 0.0359(10) Uani 1 d .
H44 H 0.6945(4) -0.5710(4) -0.0233(2) 0.043 Uiso 1 d R
C45 C 0.5981(4) -0.3928(4) -0.03119(15) 0.0304(9) Uani 1 d .
H45 H 0.5245(4) -0.4178(4) -0.05850(15) 0.036 Uiso 1 d R
C46 C 0.6048(4) -0.2657(4) -0.01210(14) 0.0276(9) Uani 1 d .
H46 H 0.5341(4) -0.2041(4) -0.02589(14) 0.033 Uiso 1 d R

loop_
_atom_type_symbol
_atom_type_description
_atom_type_scat_dispersion_real
_atom_type_scat_dispersion_imag
_atom_type_scat_source
C C 0.0033 0.0016 'International Tables Vol C Tables 4.2.6.8 and 6.1.1.4'
H H 0.0000 0.0000 'International Tables Vol C Tables 4.2.6.8 and 6.1.1.4'
P P 0.1023 0.0942 'International Tables Vol C Tables 4.2.6.8 and 6.1.1.4'
N N 0.0061 0.0033 'International Tables Vol C Tables 4.2.6.8 and 6.1.1.4'

loop_
_geom_angle_atom_site_label_1
_geom_angle_atom_site_label_2
_geom_angle_atom_site_label_3
_geom_angle
N P1 C11 112.8(2)
N P1 C1 108.4(2)
C11 P1 C1 106.0(2)
N P1 C21 114.2(2)
C11 P1 C21 107.1(2)
C1 P1 C21 107.9(2)
N P2 C4 102.7(2)
N P2 C41 101.4(2)
C4 P2 C41 96.5(2)
P1 N P2 123.4(2)
C31 C1 C3 119.0(3)
C31 C1 C2 118.1(3)
C3 C1 C2 58.9(3)
C31 C1 P1 118.1(3)
C3 C1 P1 115.0(3)
C2 C1 P1 114.2(3)
C3 C2 C1 60.4(3)
C3 C2 H2A 121.5(22)
C1 C2 H2A 119.7(22)
C3 C2 H2B 117.7(21)
C1 C2 H2B 114.5(21)
H2A C2 H2B 113.1(29)
C2 C3 C1 60.7(3)
C2 C3 H3A 116.4(21)
C1 C3 H3A 116.2(22)
C2 C3 H3B 119.5(24)
C1 C3 H3B 115.1(24)
H3A C3 H3B 116.8(32)
C6 C4 C5 59.2(3)
C6 C4 P2 118.7(3)
C5 C4 P2 119.2(3)
C6 C4 H4 118.7(22)
C5 C4 H4 115.8(21)
P2 C4 H4 114.4(22)
C6 C5 C4 60.1(3)
C6 C5 H5A 115.6(23)
C4 C5 H5A 115.7(23)
C6 C5 H5B 118.9(24)
C4 C5 H5B 118.1(23)
H5A C5 H5B 116.5(32)
C5 C6 C4 60.7(3)
C5 C6 H6A 119.0(24)
C4 C6 H6A 117.6(25)
C5 C6 H6B 117.8(21)
C4 C6 H6B 115.6(21)
H6A C6 H6B 115.3(32)
C12 C11 C16 119.2(3)
C12 C11 P1 116.4(3)
C16 C11 P1 124.4(3)
C13 C12 C11 120.9(4)
C13 C12 H12 119.6(2)
C11 C12 H12 119.5(2)
C14 C13 C12 119.8(4)
C14 C13 H13 120.3(2)
C12 C13 H13 119.9(2)
C13 C14 C15 120.5(4)
C13 C14 H14 119.6(2)
C15 C14 H14 120.0(2)
C16 C15 C14 120.0(4)
C16 C15 H15 120.0(2)
C14 C15 H15 120.0(2)
C15 C16 C11 119.7(3)
C15 C16 H16 120.2(2)
C11 C16 H16 120.2(2)
C26 C21 C22 119.0(3)
C26 C21 P1 118.5(3)
C22 C21 P1 121.7(3)
C21 C22 C23 120.4(3)
C21 C22 H22 119.7(2)
C23 C22 H22 120.0(2)
C24 C23 C22 120.0(4)
C24 C23 H23 120.1(2)
C22 C23 H23 119.9(2)
C25 C24 C23 119.6(3)
C25 C24 H24 120.2(2)
C23 C24 H24 120.1(2)
C26 C25 C24 120.5(3)
C26 C25 H25 119.8(2)
C24 C25 H25 119.7(2)
C25 C26 C21 120.5(3)
C25 C26 H26 119.7(2)
C21 C26 H26 119.8(2)
C32 C31 C36 117.9(3)
C32 C31 C1 121.0(3)
C36 C31 C1 121.0(3)
C33 C32 C31 121.2(4)
C33 C32 H32 119.3(2)
C31 C32 H32 119.5(2)
C34 C33 C32 120.0(4)
C34 C33 H33 120.4(2)
C32 C33 H33 119.6(2)
C35 C34 C33 119.6(4)
C35 C34 H34 120.2(2)
C33 C34 H34 120.2(2)
C34 C35 C36 120.2(4)
C34 C35 H35 119.9(2)
C36 C35 H35 119.9(2)
C35 C36 C31 121.1(4)
C35 C36 H36 119.7(2)
C31 C36 H36 119.2(2)
C42 C41 C46 117.9(3)
C42 C41 P2 124.3(3)
C46 C41 P2 117.8(3)
C43 C42 C41 120.8(4)
C43 C42 H42 119.9(2)
C41 C42 H42 119.3(2)
C44 C43 C42 119.9(4)
C44 C43 H43 120.0(2)
C42 C43 H43 120.1(2)
C45 C44 C43 120.4(4)
C45 C44 H44 119.9(2)
C43 C44 H44 119.7(2)
C44 C45 C46 119.8(4)
C44 C45 H45 120.1(2)
C46 C45 H45 120.1(2)
C45 C46 C41 121.3(4)
C45 C46 H46 119.6(2)
C41 C46 H46 119.1(2)

loop_
_geom_bond_atom_site_label_1
_geom_bond_atom_site_label_2
_geom_bond_distance
P1 N 1.572(3)
P1 C11 1.816(4)
P1 C1 1.819(3)
P1 C21 1.822(3)
P2 N 1.689(3)
P2 C4 1.828(4)
P2 C41 1.839(4)
C1 C31 1.510(5)
C1 C3 1.517(5)
C1 C2 1.522(5)
C2 C3 1.494(6)
C2 H2A 0.93(3)
C2 H2B 1.03(4)
C3 H3A 0.91(3)
C3 H3B 1.02(4)
C4 C6 1.501(6)
C4 C5 1.509(5)
C4 H4 0.98(4)
C5 C6 1.488(6)
C5 H5A 0.98(4)
C5 H5B 0.98(4)
C6 H6A 1.02(4)
C6 H6B 0.94(3)
C11 C12 1.388(5)
C11 C16 1.407(5)
C12 C13 1.382(5)
C12 H12 0.95
C13 C14 1.377(6)
C13 H13 0.95
C14 C15 1.394(5)
C14 H14 0.95
C15 C16 1.386(5)
C15 H15 0.95
C16 H16 0.95
C21 C26 1.395(5)
C21 C22 1.398(5)
C22 C23 1.400(5)
C22 H22 0.95
C23 C24 1.391(5)
C23 H23 0.95
C24 C25 1.389(5)
C24 H24 0.95
C25 C26 1.388(5)
C25 H25 0.95
C26 H26 0.95
C31 C32 1.394(5)
C31 C36 1.396(5)
C32 C33 1.387(5)
C32 H32 0.95
C33 C34 1.387(6)
C33 H33 0.95
C34 C35 1.384(6)
C34 H34 0.95
C35 C36 1.386(5)
C35 H35 0.95
C36 H36 0.95
C41 C42 1.400(5)
C41 C46 1.400(5)
C42 C43 1.390(5)
C42 H42 0.95
C43 C44 1.384(6)
C43 H43 0.95
C44 C45 1.382(5)
C44 H44 0.95
C45 C46 1.383(5)
C45 H45 0.95
C46 H46 0.95
